data_2022087
loop_
_publ_author_name
'Hao, Xiaoyun'
'Dou, Yong'
'Cao, Tong'
'Qin, Lan'
'Yang, Lu'
'Liu, Hui'
'Li, Dacheng'
'Liu, Qingyun'
'Zhang, Daopeng'
'Zhou, Zhen'

_publ_section_title
;
 Tuning of crystallization method and ligand conformation to give a
 mononuclear compound or two-dimensional SCO coordination polymer based on
 a new semi-rigid V-shaped bis-pyridyl bis-amide ligand
;
_journal_coeditor_code LF3116
_journal_issue 5
_journal_name_full 'Acta Crystallographica Section C'
_journal_page_first
;
;
_journal_paper_doi 10.1107/S2053229620004854
_journal_volume 76
_journal_year 2020
_chemical_formula_iupac '[Fe (S C N)2 (C19 H16 N4 O2)2], 2C H4 O, 2H2 O'
_chemical_formula_moiety 'C40 H32 Fe N10 O4 S2, 2(C H4 O), 2(H2 O)'
_chemical_formula_sum 'C42 H44 Fe N10 O8 S2'
_chemical_formula_weight 936.84
_chemical_name_systematic
;<i>catena</i>-Poly[[[bis(thiocyanato-\k<i>N</i>)iron(II)]-bis[\m-5-methyl-<i>N</i>,<i>N</i>'-bis(pyridin-4-yl)benzene-1,3-dicarboxamide-\k^2^<i>N</i>:<i>N</i>']] methanol
disolvate dihydrate]
;
_space_group_crystal_system monoclinic
_space_group_IT_number 14
_space_group_name_Hall '-P 2yn'
_space_group_name_H-M_alt 'P 1 21/n 1'
_atom_sites_solution_hydrogens mixed
_audit_creation_method SHELXL-2018/3
_cell_angle_alpha 90
_cell_angle_beta 103.411(7)
_cell_angle_gamma 90
_cell_formula_units_Z 2
_cell_length_a 8.3685(5)
_cell_length_b 17.9701(10)
_cell_length_c 14.8291(11)
_cell_measurement_reflns_used 3211
_cell_measurement_temperature 130(2)
_cell_measurement_theta_max 29.0733
_cell_measurement_theta_min 3.0372
_cell_volume 2169.2(2)
_computing_cell_refinement
;
SAINT-Plus (Bruker, 2001)
;
_computing_data_collection
;
APEX2 (Bruker, 2004)
;
_computing_data_reduction
;
SAINT-Plus (Bruker, 2001)
;
_computing_molecular_graphics
;
SHELXTL (Sheldrick, 2008)
;
_computing_publication_material
;
SHELXTL (Sheldrick, 2008)
;
_computing_structure_refinement
;
SHELXL2014 (Sheldrick, 2015b)
;
_computing_structure_solution
;
SHELXT2014 (Sheldrick, 2015a)
;
_diffrn_ambient_temperature 130(2)
_diffrn_measured_fraction_theta_full 0.998
_diffrn_measured_fraction_theta_max 0.998
_diffrn_measurement_device_type 'Bruker APEXII CCD area-detector'
_diffrn_measurement_method '\f and \w scans'
_diffrn_radiation_type MoK\a
_diffrn_radiation_wavelength 0.71073
_diffrn_reflns_av_R_equivalents 0.0265
_diffrn_reflns_av_unetI/netI 0.0413
_diffrn_reflns_limit_h_max 9
_diffrn_reflns_limit_h_min -8
_diffrn_reflns_limit_k_max 21
_diffrn_reflns_limit_k_min -20
_diffrn_reflns_limit_l_max 17
_diffrn_reflns_limit_l_min -17
_diffrn_reflns_number 8931
_diffrn_reflns_theta_full 25.008
_diffrn_reflns_theta_max 25.008
_diffrn_reflns_theta_min 3.043
_diffrn_source 'fine-focus sealed tube'
_exptl_absorpt_coefficient_mu 0.509
_exptl_absorpt_correction_T_max 1.00000
_exptl_absorpt_correction_T_min 0.78218
_exptl_absorpt_correction_type multi-scan
_exptl_crystal_colour gold-yellow
_exptl_crystal_density_diffrn 1.434
_exptl_crystal_description block
_exptl_crystal_F_000 976
_exptl_crystal_size_max 0.230
_exptl_crystal_size_mid 0.190
_exptl_crystal_size_min 0.120
_refine_diff_density_max 2.058
_refine_diff_density_min -1.107
_refine_ls_extinction_method none
_refine_ls_goodness_of_fit_ref 1.066
_refine_ls_hydrogen_treatment constr
_refine_ls_matrix_type full
_refine_ls_number_parameters 288
_refine_ls_number_reflns 3811
_refine_ls_number_restraints 4
_refine_ls_restrained_S_all 1.067
_refine_ls_R_factor_all 0.0780
_refine_ls_R_factor_gt 0.0639
_refine_ls_shift/su_max 0.027
_refine_ls_shift/su_mean 0.002
_refine_ls_structure_factor_coef Fsqd
_refine_ls_weighting_details 'w=1/[\s^2^(Fo^2^)+(0.0707P)^2^+6.4322P] where P=(Fo^2^+2Fc^2^)/3'
_refine_ls_weighting_scheme calc
_refine_ls_wR_factor_gt 0.1582
_refine_ls_wR_factor_ref 0.1686
_reflns_number_gt 3115
_reflns_number_total 3811
_reflns_threshold_expression 'I > 2\s(I)'
_cod_data_source_file lf3116sup1.cif
_cod_data_source_block 2D
_cod_original_sg_symbol_H-M 'P 21/n'
_cod_database_code 2022087
_shelx_space_group_comment
;
The symmetry employed for this shelxl refinement is uniquely defined
by the following loop, which should always be used as a source of
symmetry information in preference to the above space-group names.
They are only intended as comments.
;
_shelx_estimated_absorpt_t_min 0.892
_shelx_estimated_absorpt_t_max 0.941

loop_
_space_group_symop_operation_xyz
'x, y, z'
'-x+1/2, y+1/2, -z+1/2'
'-x, -y, -z'
'x-1/2, -y-1/2, z-1/2'

loop_
_atom_site_type_symbol
_atom_site_label
_atom_site_fract_x
_atom_site_fract_y
_atom_site_fract_z
_atom_site_U_iso_or_equiv
_atom_site_adp_type
_atom_site_calc_flag
_atom_site_occupancy
_atom_site_disorder_assembly
_atom_site_disorder_group
Fe Fe1 -0.500000 0.000000 0.500000 0.0170(2) Uani d 1 . .
S S1 -0.1647(2) 0.15825(9) 0.34619(10) 0.0582(5) Uani d 1 . .
O O1 0.1135(3) -0.08237(14) 0.92755(19) 0.0256(6) Uani d 1 . .
O O2 0.4002(4) 0.23954(16) 1.1060(2) 0.0322(7) Uani d 1 . .
O O3 0.3237(5) 0.2284(2) 0.2799(3) 0.0602(11) Uani d 1 . .
H H3 0.352785 0.238912 0.230755 0.072 Uiso d 1 . .
O O4 0.0956(5) 0.20151(19) 0.8785(3) 0.0588(11) Uani d 1 . .
H H4A -0.006479 0.207578 0.874358 0.071 Uiso d 1 . .
H H4B 0.140194 0.243200 0.869041 0.071 Uiso d 1 . .
N N1 -0.3574(4) 0.06355(18) 0.4275(2) 0.0228(7) Uani d 1 . .
N N2 -0.2970(4) 0.00787(17) 0.6273(2) 0.0203(7) Uani d 1 . .
N N3 0.0588(4) 0.03568(17) 0.8763(2) 0.0216(7) Uani d 1 . .
H H3A 0.081400 0.081602 0.889885 0.026 Uiso calc 1 . .
N N4 0.6508(4) 0.20037(18) 1.0881(2) 0.0232(7) Uani d 1 . .
H H4 0.710515 0.161119 1.090788 0.028 Uiso calc 1 . .
N N5 0.8839(4) 0.39530(17) 1.0320(2) 0.0219(7) Uani d 1 . .
C C1 -0.2773(5) 0.1025(3) 0.3939(3) 0.0314(10) Uani d 1 . .
C C2 -0.2043(5) 0.0688(2) 0.6473(3) 0.0271(9) Uani d 1 . .
H H2 -0.220906 0.107129 0.604082 0.033 Uiso calc 1 . .
C C3 -0.0864(5) 0.0783(2) 0.7275(3) 0.0262(9) Uani d 1 . .
H H3B -0.025966 0.122206 0.737913 0.031 Uiso calc 1 . .
C C4 -0.0577(5) 0.0218(2) 0.7933(3) 0.0205(8) Uani d 1 . .
C C5 -0.1489(5) -0.0431(2) 0.7724(3) 0.0219(8) Uani d 1 . .
H H5 -0.131070 -0.083268 0.813047 0.026 Uiso calc 1 . .
C C6 -0.2662(5) -0.0470(2) 0.6903(3) 0.0217(8) Uani d 1 . .
H H6 -0.327925 -0.090346 0.677709 0.026 Uiso calc 1 . .
C C7 0.2700(5) 0.0135(2) 1.0168(2) 0.0198(8) Uani d 1 . .
C C8 0.3102(5) 0.0886(2) 1.0295(3) 0.0215(8) Uani d 1 . .
H H8 0.245924 0.124500 0.992987 0.026 Uiso calc 1 . .
C C9 0.4475(5) 0.1092(2) 1.0972(3) 0.0215(8) Uani d 1 . .
C C10 0.5393(5) 0.0567(2) 1.1553(3) 0.0229(8) Uani d 1 . .
H H10 0.631782 0.071416 1.199601 0.028 Uiso calc 1 . .
C C11 0.4945(5) -0.0179(2) 1.1478(3) 0.0224(8) Uani d 1 . .
C C12 0.3608(5) -0.0388(2) 1.0775(3) 0.0212(8) Uani d 1 . .
H H12 0.331172 -0.088707 1.070797 0.025 Uiso calc 1 . .
C C13 0.1400(4) -0.0158(2) 0.9377(2) 0.0199(8) Uani d 1 . .
C C14 0.4955(5) 0.1896(2) 1.0996(3) 0.0229(9) Uani d 1 . .
C C15 0.7244(5) 0.2670(2) 1.0724(3) 0.0220(8) Uani d 1 . .
C C16 0.6493(5) 0.3360(2) 1.0673(3) 0.0234(8) Uani d 1 . .
H H16 0.543969 0.340760 1.077133 0.028 Uiso calc 1 . .
C C17 0.7324(5) 0.3971(2) 1.0475(3) 0.0239(8) Uani d 1 . .
H H17 0.680218 0.443066 1.044600 0.029 Uiso calc 1 . .
C C18 0.9532(5) 0.3281(2) 1.0351(3) 0.0297(10) Uani d 1 . .
H H18 1.056928 0.324748 1.022724 0.036 Uiso calc 1 . .
C C19 0.8809(5) 0.2641(2) 1.0552(3) 0.0312(10) Uani d 1 . .
H H19 0.935724 0.218850 1.057463 0.037 Uiso calc 1 . .
C C21 0.1677(8) 0.2512(5) 0.2908(5) 0.076(2) Uani d 1 . .
H H21A 0.164110 0.247262 0.354840 0.114 Uiso calc 1 . .
H H21B 0.084547 0.219908 0.254041 0.114 Uiso calc 1 . .
H H21C 0.148499 0.301901 0.270832 0.114 Uiso calc 1 . .
C C20 0.5866(5) -0.0743(2) 1.2144(3) 0.0300(10) Uani d 1 . .
H H20A 0.692207 -0.054554 1.244374 0.045 Uiso calc 1 . .
H H20B 0.600904 -0.118796 1.181400 0.045 Uiso calc 1 . .
H H20C 0.525760 -0.085582 1.260189 0.045 Uiso calc 1 . .

loop_
_atom_site_aniso_label
_atom_site_aniso_U_11
_atom_site_aniso_U_22
_atom_site_aniso_U_33
_atom_site_aniso_U_12
_atom_site_aniso_U_13
_atom_site_aniso_U_23
Fe1 0.0180(4) 0.0137(4) 0.0189(4) 0.0019(3) 0.0032(3) -0.0002(3)
S1 0.0662(9) 0.0683(10) 0.0414(7) -0.0394(8) 0.0154(7) -0.0018(7)
O1 0.0259(15) 0.0176(14) 0.0296(15) -0.0039(12) -0.0010(12) -0.0003(11)
O2 0.0322(17) 0.0246(16) 0.0441(18) -0.0064(14) 0.0180(14) -0.0057(13)
O3 0.056(2) 0.062(3) 0.068(3) 0.001(2) 0.025(2) 0.006(2)
O4 0.084(3) 0.0266(18) 0.056(2) 0.0053(19) -0.004(2) 0.0004(16)
N1 0.0253(17) 0.0195(17) 0.0238(17) 0.0002(15) 0.0065(14) 0.0022(14)
N2 0.0205(16) 0.0159(16) 0.0238(17) 0.0013(13) 0.0042(13) 0.0015(13)
N3 0.0248(17) 0.0155(16) 0.0221(17) -0.0048(14) 0.0007(14) -0.0015(13)
N4 0.0244(17) 0.0156(16) 0.0302(18) -0.0047(14) 0.0072(14) 0.0009(13)
N5 0.0243(17) 0.0167(16) 0.0245(17) -0.0019(14) 0.0052(14) 0.0022(13)
C1 0.031(2) 0.040(3) 0.021(2) -0.005(2) 0.0009(18) -0.0063(19)
C2 0.030(2) 0.021(2) 0.028(2) -0.0043(18) 0.0016(17) 0.0062(17)
C3 0.027(2) 0.020(2) 0.029(2) -0.0042(17) 0.0018(17) 0.0025(17)
C4 0.0192(19) 0.0195(19) 0.0227(19) 0.0001(16) 0.0045(16) -0.0012(15)
C5 0.024(2) 0.0196(19) 0.022(2) -0.0012(16) 0.0048(16) 0.0026(15)
C6 0.0220(19) 0.0182(19) 0.023(2) -0.0036(16) 0.0027(16) -0.0030(15)
C7 0.0201(19) 0.023(2) 0.0169(18) -0.0038(16) 0.0051(15) 0.0009(15)
C8 0.0226(19) 0.023(2) 0.0190(19) -0.0046(17) 0.0052(16) 0.0022(16)
C9 0.0226(19) 0.023(2) 0.0208(19) -0.0069(17) 0.0098(16) -0.0026(16)
C10 0.0216(19) 0.031(2) 0.0159(18) -0.0067(17) 0.0038(15) 0.0004(16)
C11 0.022(2) 0.026(2) 0.0197(19) -0.0044(17) 0.0077(16) 0.0026(16)
C12 0.023(2) 0.022(2) 0.0208(19) -0.0053(16) 0.0096(16) -0.0010(16)
C13 0.0181(19) 0.024(2) 0.0188(19) -0.0026(16) 0.0061(15) -0.0002(15)
C14 0.027(2) 0.024(2) 0.0175(18) -0.0084(18) 0.0047(16) -0.0023(15)
C15 0.024(2) 0.021(2) 0.0202(19) -0.0055(17) 0.0035(16) 0.0007(15)
C16 0.023(2) 0.0201(19) 0.029(2) -0.0002(16) 0.0090(17) -0.0018(16)
C17 0.024(2) 0.0183(19) 0.029(2) -0.0004(17) 0.0047(17) 0.0009(16)
C18 0.024(2) 0.021(2) 0.047(3) -0.0029(18) 0.0133(19) 0.0017(19)
C19 0.026(2) 0.018(2) 0.051(3) 0.0011(17) 0.011(2) 0.0063(19)
C21 0.061(4) 0.095(5) 0.081(5) 0.012(4) 0.035(4) -0.001(4)
C20 0.028(2) 0.033(2) 0.026(2) -0.0043(19) 0.0015(18) 0.0067(18)

loop_
_atom_type_symbol
_atom_type_description
_atom_type_scat_dispersion_real
_atom_type_scat_dispersion_imag
_atom_type_scat_source
C C 0.0033 0.0016 'International Tables Vol C Tables 4.2.6.8 and 6.1.1.4'
H H 0.0000 0.0000 'International Tables Vol C Tables 4.2.6.8 and 6.1.1.4'
N N 0.0061 0.0033 'International Tables Vol C Tables 4.2.6.8 and 6.1.1.4'
O O 0.0106 0.0060 'International Tables Vol C Tables 4.2.6.8 and 6.1.1.4'
S S 0.1246 0.1234 'International Tables Vol C Tables 4.2.6.8 and 6.1.1.4'
Fe Fe 0.3463 0.8444 'International Tables Vol C Tables 4.2.6.8 and 6.1.1.4'

loop_
_geom_angle_atom_site_label_1
_geom_angle_atom_site_label_2
_geom_angle_atom_site_label_3
_geom_angle_site_symmetry_1
_geom_angle_site_symmetry_3
_geom_angle
_geom_angle_publ_flag
N1 Fe1 N1 3_456 . 180.0 ?
N1 Fe1 N5 3_456 4_465 91.28(12) ?
N1 Fe1 N5 . 4_465 88.72(12) ?
N1 Fe1 N5 3_456 2_546 88.72(12) ?
N1 Fe1 N5 . 2_546 91.28(12) ?
N5 Fe1 N5 4_465 2_546 180.0 ?
N1 Fe1 N2 3_456 . 90.70(12) ?
N1 Fe1 N2 . . 89.30(12) ?
N5 Fe1 N2 4_465 . 92.90(11) ?
N5 Fe1 N2 2_546 . 87.10(11) ?
N1 Fe1 N2 3_456 3_456 89.30(12) ?
N1 Fe1 N2 . 3_456 90.70(12) ?
N5 Fe1 N2 4_465 3_456 87.10(11) ?
N5 Fe1 N2 2_546 3_456 92.90(11) ?
N2 Fe1 N2 . 3_456 180.0 ?
C21 O3 H3 . . 119.6 ?
H4A O4 H4B . . 110.0 ?
C1 N1 Fe1 . . 174.3(3) ?
C2 N2 C6 . . 116.1(3) ?
C2 N2 Fe1 . . 122.0(3) ?
C6 N2 Fe1 . . 121.9(2) ?
C13 N3 C4 . . 127.0(3) ?
C13 N3 H3A . . 116.5 ?
C4 N3 H3A . . 116.5 ?
C14 N4 C15 . . 127.9(3) ?
C14 N4 H4 . . 116.0 ?
C15 N4 H4 . . 116.0 ?
C18 N5 C17 . . 115.9(3) ?
C18 N5 Fe1 . 2_556 124.4(3) ?
C17 N5 Fe1 . 2_556 119.6(3) ?
N1 C1 S1 . . 179.5(4) ?
N2 C2 C3 . . 124.1(4) ?
N2 C2 H2 . . 117.9 ?
C3 C2 H2 . . 117.9 ?
C2 C3 C4 . . 119.4(4) ?
C2 C3 H3B . . 120.3 ?
C4 C3 H3B . . 120.3 ?
C5 C4 C3 . . 117.4(3) ?
C5 C4 N3 . . 125.4(3) ?
C3 C4 N3 . . 117.2(3) ?
C6 C5 C4 . . 118.8(4) ?
C6 C5 H5 . . 120.6 ?
C4 C5 H5 . . 120.6 ?
N2 C6 C5 . . 124.2(4) ?
N2 C6 H6 . . 117.9 ?
C5 C6 H6 . . 117.9 ?
C8 C7 C12 . . 119.1(3) ?
C8 C7 C13 . . 123.7(3) ?
C12 C7 C13 . . 117.1(3) ?
C9 C8 C7 . . 119.3(4) ?
C9 C8 H8 . . 120.3 ?
C7 C8 H8 . . 120.3 ?
C10 C9 C8 . . 121.0(4) ?
C10 C9 C14 . . 122.4(4) ?
C8 C9 C14 . . 116.5(4) ?
C9 C10 C11 . . 120.5(4) ?
C9 C10 H10 . . 119.7 ?
C11 C10 H10 . . 119.7 ?
C10 C11 C12 . . 118.3(4) ?
C10 C11 C20 . . 120.8(4) ?
C12 C11 C20 . . 120.9(4) ?
C11 C12 C7 . . 121.6(4) ?
C11 C12 H12 . . 119.2 ?
C7 C12 H12 . . 119.2 ?
O1 C13 N3 . . 122.3(3) ?
O1 C13 C7 . . 121.3(3) ?
N3 C13 C7 . . 116.3(3) ?
O2 C14 N4 . . 124.5(4) ?
O2 C14 C9 . . 122.3(4) ?
N4 C14 C9 . . 113.1(3) ?
C16 C15 N4 . . 124.6(4) ?
C16 C15 C19 . . 117.3(4) ?
N4 C15 C19 . . 118.0(4) ?
C17 C16 C15 . . 119.0(4) ?
C17 C16 H16 . . 120.5 ?
C15 C16 H16 . . 120.5 ?
N5 C17 C16 . . 124.4(4) ?
N5 C17 H17 . . 117.8 ?
C16 C17 H17 . . 117.8 ?
N5 C18 C19 . . 124.0(4) ?
N5 C18 H18 . . 118.0 ?
C19 C18 H18 . . 118.0 ?
C18 C19 C15 . . 119.5(4) ?
C18 C19 H19 . . 120.3 ?
C15 C19 H19 . . 120.3 ?
O3 C21 H21A . . 109.5 ?
O3 C21 H21B . . 109.5 ?
H21A C21 H21B . . 109.5 ?
O3 C21 H21C . . 109.5 ?
H21A C21 H21C . . 109.5 ?
H21B C21 H21C . . 109.5 ?
C11 C20 H20A . . 109.5 ?
C11 C20 H20B . . 109.5 ?
H20A C20 H20B . . 109.5 ?
C11 C20 H20C . . 109.5 ?
H20A C20 H20C . . 109.5 ?
H20B C20 H20C . . 109.5 ?

loop_
_geom_bond_atom_site_label_1
_geom_bond_atom_site_label_2
_geom_bond_site_symmetry_2
_geom_bond_distance
_geom_bond_publ_flag
Fe1 N1 3_456 2.116(3) ?
Fe1 N1 . 2.117(3) ?
Fe1 N5 4_465 2.219(3) ?
Fe1 N5 2_546 2.219(3) ?
Fe1 N2 . 2.232(3) ?
Fe1 N2 3_456 2.232(3) ?
S1 C1 . 1.643(5) ?
O1 C13 . 1.220(5) ?
O2 C14 . 1.218(5) ?
O3 C21 . 1.412(7) ?
O3 H3 . 0.8421 ?
O4 H4A . 0.8493 ?
O4 H4B . 0.8626 ?
N1 C1 . 1.159(5) ?
N2 C2 . 1.334(5) ?
N2 C6 . 1.341(5) ?
N3 C13 . 1.364(5) ?
N3 C4 . 1.404(5) ?
N3 H3A . 0.8600 ?
N4 C14 . 1.363(5) ?
N4 C15 . 1.390(5) ?
N4 H4 . 0.8600 ?
N5 C18 . 1.336(5) ?
N5 C17 . 1.340(5) ?
C2 C3 . 1.369(6) ?
C2 H2 . 0.9300 ?
C3 C4 . 1.390(5) ?
C3 H3B . 0.9300 ?
C4 C5 . 1.389(5) ?
C5 C6 . 1.377(5) ?
C5 H5 . 0.9300 ?
C6 H6 . 0.9300 ?
C7 C8 . 1.392(5) ?
C7 C12 . 1.398(5) ?
C7 C13 . 1.499(5) ?
C8 C9 . 1.389(5) ?
C8 H8 . 0.9300 ?
C9 C10 . 1.384(6) ?
C9 C14 . 1.499(5) ?
C10 C11 . 1.389(6) ?
C10 H10 . 0.9300 ?
C11 C12 . 1.392(5) ?
C11 C20 . 1.497(5) ?
C12 H12 . 0.9300 ?
C15 C16 . 1.385(5) ?
C15 C19 . 1.392(6) ?
C16 C17 . 1.367(6) ?
C16 H16 . 0.9300 ?
C17 H17 . 0.9300 ?
C18 C19 . 1.365(6) ?
C18 H18 . 0.9300 ?
C19 H19 . 0.9300 ?
C21 H21A . 0.9600 ?
C21 H21B . 0.9600 ?
C21 H21C . 0.9600 ?
C20 H20A . 0.9600 ?
C20 H20B . 0.9600 ?
C20 H20C . 0.9600 ?

loop_
_geom_hbond_atom_site_label_D
_geom_hbond_atom_site_label_H
_geom_hbond_atom_site_label_A
_geom_hbond_site_symmetry_A
_geom_hbond_distance_DH
_geom_hbond_distance_HA
_geom_hbond_distance_DA
_geom_hbond_angle_DHA
_geom_hbond_publ_flag
O4 H4B S1 4_666 0.86 2.48 3.324(4) 164.5 yes
O4 H4A O3 4_566 0.85 2.09 2.712(6) 129.4 yes
O4 H4B S1 4_666 0.86 2.48 3.324(4) 164.5 yes
O4 H4A O3 4_566 0.85 2.09 2.712(6) 129.4 yes
O4 H4A O3 4_566 0.85 2.09 2.712(6) 129.4 yes
O4 H4B S1 4_666 0.86 2.48 3.324(4) 164.5 yes
N3 H3A O4 . 0.86 2.17 2.995(5) 161.6 yes
N4 H4 O1 3_657 0.86 2.11 2.942(4) 164.1 yes
C3 H3B O4 . 0.93 2.54 3.263(5) 135.4 yes
C5 H5 O1 . 0.93 2.34 2.876(5) 116.6 yes
C6 H6 O3 3_556 0.93 2.56 3.340(6) 142.1 yes
C16 H16 O2 . 0.93 2.28 2.870(5) 121.2 yes
C17 H17 N1 2_556 0.93 2.60 3.162(5) 119.1 yes
C18 H18 N1 4_766 0.93 2.65 3.166(5) 115.9 yes
C19 H19 O1 3_657 0.93 2.51 3.274(5) 140.2 yes
C21 H21B S1 . 0.96 2.96 3.502(7) 116.9 yes
O4 H4A O3 4_566 0.85 2.09 2.712(6) 129.4 yes
O4 H4B S1 4_666 0.86 2.48 3.324(4) 164.5 yes
N3 H3A O4 . 0.86 2.17 2.995(5) 161.6 yes
N4 H4 O1 3_657 0.86 2.11 2.942(4) 164.1 yes
C3 H3B O4 . 0.93 2.54 3.263(5) 135.4 yes
C5 H5 O1 . 0.93 2.34 2.876(5) 116.6 yes
C6 H6 O3 3_556 0.93 2.56 3.340(6) 142.1 yes
C16 H16 O2 . 0.93 2.28 2.870(5) 121.2 yes
C17 H17 N1 2_556 0.93 2.60 3.162(5) 119.1 yes
C18 H18 N1 4_766 0.93 2.65 3.166(5) 115.9 yes
C19 H19 O1 3_657 0.93 2.51 3.274(5) 140.2 yes
C21 H21B S1 . 0.96 2.96 3.502(7) 116.9 yes
O4 H4A O3 4_566 0.85 2.09 2.712(6) 129.4 yes
O4 H4B S1 4_666 0.86 2.48 3.324(4) 164.5 yes
N3 H3A O4 . 0.86 2.17 2.995(5) 161.6 yes
N4 H4 O1 3_657 0.86 2.11 2.942(4) 164.1 yes
C3 H3B O4 . 0.93 2.54 3.263(5) 135.4 yes
C5 H5 O1 . 0.93 2.34 2.876(5) 116.6 yes
C6 H6 O3 3_556 0.93 2.56 3.340(6) 142.1 yes
C16 H16 O2 . 0.93 2.28 2.870(5) 121.2 yes
C17 H17 N1 2_556 0.93 2.60 3.162(5) 119.1 yes
C18 H18 N1 4_766 0.93 2.65 3.166(5) 115.9 yes
C19 H19 O1 3_657 0.93 2.51 3.274(5) 140.2 yes
C21 H21B S1 . 0.96 2.96 3.502(7) 116.9 yes
O4 H4A O3 4_566 0.85 2.09 2.712(6) 129.4 yes
O4 H4B S1 4_666 0.86 2.48 3.324(4) 164.5 yes
N3 H3A O4 . 0.86 2.17 2.995(5) 161.6 yes
N4 H4 O1 3_657 0.86 2.11 2.942(4) 164.1 yes
C3 H3B O4 . 0.93 2.54 3.263(5) 135.4 yes
C5 H5 O1 . 0.93 2.34 2.876(5) 116.6 yes
C6 H6 O3 3_556 0.93 2.56 3.340(6) 142.1 yes
C16 H16 O2 . 0.93 2.28 2.870(5) 121.2 yes
C17 H17 N1 2_556 0.93 2.60 3.162(5) 119.1 yes
C18 H18 N1 4_766 0.93 2.65 3.166(5) 115.9 yes
C19 H19 O1 3_657 0.93 2.51 3.274(5) 140.2 yes
C21 H21B S1 . 0.96 2.96 3.502(7) 116.9 yes
O3 H3 O2 1_554 0.84 1.98 2.805(5) 166.3 yes

loop_
_geom_torsion_atom_site_label_1
_geom_torsion_atom_site_label_2
_geom_torsion_atom_site_label_3
_geom_torsion_atom_site_label_4
_geom_torsion_site_symmetry_1
_geom_torsion_site_symmetry_2
_geom_torsion_site_symmetry_3
_geom_torsion_site_symmetry_4
_geom_torsion
_geom_torsion_publ_flag
C6 N2 C2 C3 . . . . -1.8(6) ?
Fe1 N2 C2 C3 . . . . 175.2(3) ?
N2 C2 C3 C4 . . . . 0.5(7) ?
C2 C3 C4 C5 . . . . 1.8(6) ?
C2 C3 C4 N3 . . . . -177.0(4) ?
C13 N3 C4 C5 . . . . 21.4(6) ?
C13 N3 C4 C3 . . . . -160.0(4) ?
C3 C4 C5 C6 . . . . -2.6(6) ?
N3 C4 C5 C6 . . . . 176.0(4) ?
C2 N2 C6 C5 . . . . 0.9(6) ?
Fe1 N2 C6 C5 . . . . -176.1(3) ?
C4 C5 C6 N2 . . . . 1.3(6) ?
C12 C7 C8 C9 . . . . 5.2(6) ?
C13 C7 C8 C9 . . . . -171.0(3) ?
C7 C8 C9 C10 . . . . -3.4(6) ?
C7 C8 C9 C14 . . . . 172.9(3) ?
C8 C9 C10 C11 . . . . -1.0(6) ?
C14 C9 C10 C11 . . . . -177.0(4) ?
C9 C10 C11 C12 . . . . 3.4(6) ?
C9 C10 C11 C20 . . . . -175.9(4) ?
C10 C11 C12 C7 . . . . -1.6(6) ?
C20 C11 C12 C7 . . . . 177.7(4) ?
C8 C7 C12 C11 . . . . -2.7(6) ?
C13 C7 C12 C11 . . . . 173.7(3) ?
C4 N3 C13 O1 . . . . -2.9(6) ?
C4 N3 C13 C7 . . . . 174.5(3) ?
C8 C7 C13 O1 . . . . 177.1(4) ?
C12 C7 C13 O1 . . . . 0.9(5) ?
C8 C7 C13 N3 . . . . -0.3(5) ?
C12 C7 C13 N3 . . . . -176.5(3) ?
C15 N4 C14 O2 . . . . -6.8(6) ?
C15 N4 C14 C9 . . . . 169.1(4) ?
C10 C9 C14 O2 . . . . -128.8(4) ?
C8 C9 C14 O2 . . . . 55.0(5) ?
C10 C9 C14 N4 . . . . 55.2(5) ?
C8 C9 C14 N4 . . . . -121.0(4) ?
C14 N4 C15 C16 . . . . 1.1(6) ?
C14 N4 C15 C19 . . . . -174.9(4) ?
N4 C15 C16 C17 . . . . -177.2(4) ?
C19 C15 C16 C17 . . . . -1.1(6) ?
C18 N5 C17 C16 . . . . 1.2(6) ?
Fe1 N5 C17 C16 2_556 . . . 179.7(3) ?
C15 C16 C17 N5 . . . . 0.3(6) ?
C17 N5 C18 C19 . . . . -1.9(6) ?
Fe1 N5 C18 C19 2_556 . . . 179.7(3) ?
N5 C18 C19 C15 . . . . 1.1(7) ?
C16 C15 C19 C18 . . . . 0.5(6) ?
N4 C15 C19 C18 . . . . 176.8(4) ?

_cod_database_fobs_code 2022087
